data_7156324
loop_
_publ_author_name
'Zhang, Wei'
'Yang, Chen'
'Pan, Yu-Liang'
'Li, Xin'
'Cheng, Jin-Pei'

_publ_section_title
;
 Synthesis of 3-cyanomethylated coumarins by a visible-light-mediated
 direct cyanomethylation of aryl alkynoates.
;
_journal_issue 32
_journal_name_full 'Organic &amp; biomolecular chemistry'
_journal_page_first 5788
_journal_page_last 5792
_journal_paper_doi 10.1039/c8ob01513a
_journal_volume 16
_journal_year 2018
_chemical_formula_sum 'C17 H11 N O2'
_chemical_formula_weight 261.27
_space_group_crystal_system triclinic
_space_group_IT_number 2
_space_group_name_Hall '-P 1'
_space_group_name_H-M_alt 'P -1'
_symmetry_space_group_name_Hall '-P 1'
_symmetry_space_group_name_H-M 'P -1'
_atom_sites_solution_hydrogens geom
_audit_creation_method SHELXL-2014/8
_audit_update_record
;
2018-04-17 deposited with the CCDC.
2018-07-19 downloaded from the CCDC.
;
_cell_angle_alpha 108.25(3)
_cell_angle_beta 98.59(3)
_cell_angle_gamma 92.69(3)
_cell_formula_units_Z 8
_cell_length_a 9.812(2)
_cell_length_b 15.260(3)
_cell_length_c 18.464(4)
_cell_measurement_reflns_used 4815
_cell_measurement_temperature 113(2)
_cell_measurement_theta_max 27.8426
_cell_measurement_theta_min 1.5183
_cell_volume 2583.2(11)
_computing_cell_refinement crystalclear
_computing_data_collection crystalclear
_computing_data_reduction crystalclear
_computing_molecular_graphics 'Bruker SHELXTL'
_computing_publication_material 'Bruker SHELXTL'
_computing_structure_refinement 'SHELXL-97 (Sheldrick, 1997)'
_computing_structure_solution 'SHELXS-97 (Sheldrick, 1990)'
_diffrn_ambient_temperature 113(2)
_diffrn_measured_fraction_theta_full 0.999
_diffrn_measured_fraction_theta_max 0.994
_diffrn_measurement_device_type 'rigaku saturn'
_diffrn_radiation_type MoK\a
_diffrn_radiation_wavelength 0.71073
_diffrn_reflns_av_R_equivalents 0.0797
_diffrn_reflns_av_unetI/netI 0.1057
_diffrn_reflns_Laue_measured_fraction_full 0.999
_diffrn_reflns_Laue_measured_fraction_max 0.994
_diffrn_reflns_limit_h_max 12
_diffrn_reflns_limit_h_min -12
_diffrn_reflns_limit_k_max 20
_diffrn_reflns_limit_k_min -18
_diffrn_reflns_limit_l_max 24
_diffrn_reflns_limit_l_min -24
_diffrn_reflns_number 31307
_diffrn_reflns_point_group_measured_fraction_full 0.999
_diffrn_reflns_point_group_measured_fraction_max 0.994
_diffrn_reflns_theta_full 25.242
_diffrn_reflns_theta_max 27.864
_diffrn_reflns_theta_min 1.412
_diffrn_standards_decay_% 0
_diffrn_standards_interval_count 0
_diffrn_standards_interval_time 0
_diffrn_standards_number 0
_exptl_absorpt_coefficient_mu 0.089
_exptl_absorpt_correction_T_max 1.0000
_exptl_absorpt_correction_T_min 0.8150
_exptl_absorpt_correction_type multi-scan
_exptl_absorpt_process_details crystalclear
_exptl_crystal_density_diffrn 1.344
_exptl_crystal_F_000 1088
_exptl_crystal_size_max 0.200
_exptl_crystal_size_mid 0.180
_exptl_crystal_size_min 0.120
_refine_diff_density_max 0.292
_refine_diff_density_min -0.256
_refine_diff_density_rms 0.058
_refine_ls_extinction_coef 0.0107(6)
_refine_ls_extinction_expression Fc^*^=kFc[1+0.001xFc^2^\l^3^/sin(2\q)]^-1/4^
_refine_ls_extinction_method 'SHELXL-2014/8 (Sheldrick 2014'
_refine_ls_goodness_of_fit_ref 0.998
_refine_ls_hydrogen_treatment constr
_refine_ls_matrix_type full
_refine_ls_number_parameters 722
_refine_ls_number_reflns 12234
_refine_ls_number_restraints 0
_refine_ls_restrained_S_all 0.998
_refine_ls_R_factor_all 0.1223
_refine_ls_R_factor_gt 0.0634
_refine_ls_shift/su_max 0.000
_refine_ls_shift/su_mean 0.000
_refine_ls_structure_factor_coef Fsqd
_refine_ls_weighting_details 'w=1/[\s^2^(Fo^2^)+(0.0431P)^2^] where P=(Fo^2^+2Fc^2^)/3'
_refine_ls_weighting_scheme calc
_refine_ls_wR_factor_gt 0.1133
_refine_ls_wR_factor_ref 0.1380
_reflns_Friedel_coverage 0.000
_reflns_number_gt 6515
_reflns_number_total 12234
_reflns_threshold_expression 'I > 2\s(I)'
_cod_data_source_file c8ob01513a2.cif
_cod_data_source_block shelxl
_cod_depositor_comments
;
The following automatic conversions were performed:

'_exptl_absorpt_correction_type' value 'Multi-scan' changed to
'multi-scan' according to
/home/data/users/saulius/crontab/automatic-downloads/rss-feeds/RSC/lib/dictionaries/cif_core.dic
dictionary named 'cif_core.dic' version 2.4.2 from 2011-04-26.

Automatic conversion script
Id: cif_fix_values 4973 2017-02-22 13:04:09Z antanas 

 Adding full bibliography for 7156324--7156325.cif.
;
_cod_original_cell_volume 2583.1(10)
_cod_database_code 7156324
_shelx_shelxl_version_number 2014/8
_shelx_space_group_comment
;
The symmetry employed for this shelxl refinement is uniquely defined
by the following loop, which should always be used as a source of
symmetry information in preference to the above space-group names.
They are only intended as comments.
;
_shelx_estimated_absorpt_t_min 0.982
_shelx_estimated_absorpt_t_max 0.989

loop_
_space_group_symop_operation_xyz
'x, y, z'
'-x, -y, -z'

loop_
_atom_site_label
_atom_site_type_symbol
_atom_site_fract_x
_atom_site_fract_y
_atom_site_fract_z
_atom_site_U_iso_or_equiv
_atom_site_adp_type
_atom_site_occupancy
_atom_site_site_symmetry_order
_atom_site_calc_flag
_atom_site_refinement_flags_posn
_atom_site_refinement_flags_adp
O1 O 0.49753(16) 0.84150(10) 1.02034(8) 0.0307(4) Uani 1 1 d . .
O2 O 0.68686(17) 0.84291(11) 1.10201(9) 0.0397(4) Uani 1 1 d . .
O3 O -0.10152(18) 0.39833(10) 0.16695(9) 0.0372(4) Uani 1 1 d . .
O4 O 0.0700(2) 0.32835(11) 0.20859(10) 0.0478(5) Uani 1 1 d . .
O5 O 0.33785(16) 0.90537(10) 0.42255(9) 0.0329(4) Uani 1 1 d . .
O6 O 0.33724(17) 0.78007(11) 0.45776(10) 0.0428(4) Uani 1 1 d . .
O7 O -0.13498(16) 0.56179(10) 0.58180(9) 0.0345(4) Uani 1 1 d . .
O8 O -0.16548(18) 0.67852(12) 0.53661(10) 0.0467(5) Uani 1 1 d . .
N1 N 0.9849(3) 0.74962(17) 0.99393(14) 0.0589(7) Uani 1 1 d . .
N2 N 0.3784(2) 0.32549(16) 0.08453(14) 0.0578(7) Uani 1 1 d . .
N3 N 0.4760(3) 0.58448(16) 0.35357(15) 0.0602(7) Uani 1 1 d . .
N4 N 0.0407(3) 0.89670(16) 0.63019(14) 0.0581(7) Uani 1 1 d . .
C1 C 0.4324(2) 0.85876(15) 0.95560(12) 0.0280(5) Uani 1 1 d . .
C2 C 0.2906(2) 0.83345(16) 0.93564(13) 0.0343(6) Uani 1 1 d . .
H2 H 0.2439 0.8037 0.9644 0.041 Uiso 1 1 calc R U
C3 C 0.2192(3) 0.85249(16) 0.87311(14) 0.0389(6) Uani 1 1 d . .
H3 H 0.1224 0.8347 0.8580 0.047 Uiso 1 1 calc R U
C4 C 0.2870(3) 0.89729(16) 0.83204(14) 0.0387(6) Uani 1 1 d . .
H4 H 0.2356 0.9132 0.7909 0.046 Uiso 1 1 calc R U
C5 C 0.4293(2) 0.91898(15) 0.85069(13) 0.0319(5) Uani 1 1 d . .
H5 H 0.4753 0.9475 0.8209 0.038 Uiso 1 1 calc R U
C6 C 0.5059(2) 0.89922(14) 0.91307(12) 0.0254(5) Uani 1 1 d . .
C7 C 0.6559(2) 0.91363(14) 0.93344(12) 0.0253(5) Uani 1 1 d . .
C8 C 0.7183(2) 0.89390(15) 0.99623(12) 0.0273(5) Uani 1 1 d . .
C9 C 0.6384(2) 0.85833(15) 1.04347(13) 0.0304(5) Uani 1 1 d . .
C10 C 0.8718(2) 0.90638(16) 1.02388(14) 0.0347(6) Uani 1 1 d . .
H10A H 0.9157 0.9458 0.9985 0.042 Uiso 1 1 calc R U
H10B H 0.8909 0.9393 1.0804 0.042 Uiso 1 1 calc R U
C11 C 0.9350(3) 0.81813(19) 1.00780(14) 0.0387(6) Uani 1 1 d . .
C12 C 0.7380(2) 0.94222(15) 0.88114(12) 0.0269(5) Uani 1 1 d . .
C13 C 0.7401(2) 1.03039(15) 0.87441(12) 0.0312(5) Uani 1 1 d . .
H13 H 0.6864 1.0746 0.9028 0.037 Uiso 1 1 calc R U
C14 C 0.8208(3) 1.05401(16) 0.82613(13) 0.0345(6) Uani 1 1 d . .
H14 H 0.8235 1.1149 0.8228 0.041 Uiso 1 1 calc R U
C15 C 0.8970(2) 0.98971(16) 0.78296(13) 0.0336(6) Uani 1 1 d . .
H15 H 0.9516 1.0061 0.7499 0.040 Uiso 1 1 calc R U
C16 C 0.8928(2) 0.90129(16) 0.78837(12) 0.0325(6) Uani 1 1 d . .
H16 H 0.9431 0.8563 0.7580 0.039 Uiso 1 1 calc R U
C17 C 0.8156(2) 0.87774(15) 0.83798(12) 0.0294(5) Uani 1 1 d . .
H17 H 0.8156 0.8174 0.8425 0.035 Uiso 1 1 calc R U
C18 C -0.1489(3) 0.46982(16) 0.14205(13) 0.0333(6) Uani 1 1 d . .
C19 C -0.2903(3) 0.47077(18) 0.12824(14) 0.0433(7) Uani 1 1 d . .
H19 H -0.3497 0.4237 0.1346 0.052 Uiso 1 1 calc R U
C20 C -0.3445(3) 0.54151(19) 0.10498(15) 0.0497(7) Uani 1 1 d . .
H20 H -0.4420 0.5433 0.0953 0.060 Uiso 1 1 calc R U
C21 C -0.2569(3) 0.61017(18) 0.09559(15) 0.0479(7) Uani 1 1 d . .
H21 H -0.2948 0.6588 0.0798 0.057 Uiso 1 1 calc R U
C22 C -0.1160(3) 0.60780(16) 0.10905(13) 0.0377(6) Uani 1 1 d . .
H22 H -0.0571 0.6545 0.1019 0.045 Uiso 1 1 calc R U
C23 C -0.0578(2) 0.53700(15) 0.13323(12) 0.0298(5) Uani 1 1 d . .
C24 C 0.0902(2) 0.53073(15) 0.15062(12) 0.0276(5) Uani 1 1 d . .
C25 C 0.1343(3) 0.45989(15) 0.17423(12) 0.0310(5) Uani 1 1 d . .
C26 C 0.0380(3) 0.39100(16) 0.18458(13) 0.0338(6) Uani 1 1 d . .
C27 C 0.2853(3) 0.44727(16) 0.19440(14) 0.0377(6) Uani 1 1 d . .
H27A H 0.3411 0.5075 0.2067 0.045 Uiso 1 1 calc R U
H27B H 0.2990 0.4282 0.2413 0.045 Uiso 1 1 calc R U
C28 C 0.3357(3) 0.37813(18) 0.13208(15) 0.0391(6) Uani 1 1 d . .
C29 C 0.1913(2) 0.60403(15) 0.14546(12) 0.0289(5) Uani 1 1 d . .
C30 C 0.2604(3) 0.67081(17) 0.21251(14) 0.0445(7) Uani 1 1 d . .
H30 H 0.2403 0.6710 0.2613 0.053 Uiso 1 1 calc R U
C31 C 0.3587(3) 0.73747(18) 0.20925(14) 0.0489(8) Uani 1 1 d . .
H31 H 0.4044 0.7831 0.2557 0.059 Uiso 1 1 calc R U
C32 C 0.3898(3) 0.73770(17) 0.13949(14) 0.0405(6) Uani 1 1 d . .
H32 H 0.4574 0.7829 0.1371 0.049 Uiso 1 1 calc R U
C33 C 0.3219(3) 0.67158(18) 0.07288(14) 0.0492(7) Uani 1 1 d . .
H33 H 0.3434 0.6711 0.0243 0.059 Uiso 1 1 calc R U
C34 C 0.2227(3) 0.60571(17) 0.07556(14) 0.0468(7) Uani 1 1 d . .
H34 H 0.1759 0.5612 0.0288 0.056 Uiso 1 1 calc R U
C35 C 0.4031(2) 0.96941(15) 0.39675(12) 0.0270(5) Uani 1 1 d . .
C36 C 0.3270(3) 1.03957(15) 0.38619(13) 0.0350(6) Uani 1 1 d . .
H36 H 0.2342 1.0417 0.3953 0.042 Uiso 1 1 calc R U
C37 C 0.3879(3) 1.10642(16) 0.36222(13) 0.0372(6) Uani 1 1 d . .
H37 H 0.3373 1.1556 0.3552 0.045 Uiso 1 1 calc R U
C38 C 0.5236(3) 1.10201(16) 0.34830(13) 0.0363(6) Uani 1 1 d . .
H38 H 0.5658 1.1489 0.3327 0.044 Uiso 1 1 calc R U
C39 C 0.5968(3) 1.03040(15) 0.35692(13) 0.0332(6) Uani 1 1 d . .
H39 H 0.6886 1.0275 0.3462 0.040 Uiso 1 1 calc R U
C40 C 0.5374(2) 0.96122(14) 0.38145(12) 0.0257(5) Uani 1 1 d . .
C41 C 0.6083(2) 0.88412(15) 0.39292(11) 0.0252(5) Uani 1 1 d . .
C42 C 0.5443(2) 0.82440(15) 0.42116(12) 0.0267(5) Uani 1 1 d . .
C43 C 0.4036(2) 0.83343(16) 0.43624(12) 0.0297(5) Uani 1 1 d . .
C44 C 0.6083(2) 0.74360(14) 0.43860(13) 0.0321(6) Uani 1 1 d . .
H44A H 0.7053 0.7444 0.4297 0.038 Uiso 1 1 calc R U
H44B H 0.6098 0.7506 0.4939 0.038 Uiso 1 1 calc R U
C45 C 0.5331(3) 0.65456(18) 0.39086(15) 0.0380(6) Uani 1 1 d . .
C46 C 0.7490(2) 0.87249(14) 0.37176(12) 0.0267(5) Uani 1 1 d . .
C47 C 0.7627(3) 0.84727(15) 0.29374(13) 0.0341(6) Uani 1 1 d . .
H47 H 0.6827 0.8376 0.2551 0.041 Uiso 1 1 calc R U
C48 C 0.8920(3) 0.83633(15) 0.27241(14) 0.0363(6) Uani 1 1 d . .
H48 H 0.9002 0.8182 0.2192 0.044 Uiso 1 1 calc R U
C49 C 1.0092(3) 0.85175(15) 0.32841(14) 0.0350(6) Uani 1 1 d . .
H49 H 1.0981 0.8452 0.3140 0.042 Uiso 1 1 calc R U
C50 C 0.9958(2) 0.87682(15) 0.40565(14) 0.0340(6) Uani 1 1 d . .
H50 H 1.0760 0.8871 0.4442 0.041 Uiso 1 1 calc R U
C51 C 0.8673(2) 0.88703(15) 0.42728(13) 0.0323(6) Uani 1 1 d . .
H51 H 0.8598 0.9041 0.4805 0.039 Uiso 1 1 calc R U
C52 C -0.0482(3) 0.50902(15) 0.61267(12) 0.0305(5) Uani 1 1 d . .
C53 C -0.1125(3) 0.43383(16) 0.62631(13) 0.0355(6) Uani 1 1 d . .
H53 H -0.2105 0.4214 0.6160 0.043 Uiso 1 1 calc R U
C54 C -0.0295(3) 0.37806(16) 0.65520(13) 0.0392(6) Uani 1 1 d . .
H54 H -0.0711 0.3261 0.6646 0.047 Uiso 1 1 calc R U
C55 C 0.1134(3) 0.39601(16) 0.67089(14) 0.0395(6) Uani 1 1 d . .
H55 H 0.1690 0.3568 0.6910 0.047 Uiso 1 1 calc R U
C56 C 0.1746(3) 0.47097(15) 0.65720(12) 0.0324(6) Uani 1 1 d . .
H56 H 0.2726 0.4834 0.6683 0.039 Uiso 1 1 calc R U
C57 C 0.0943(2) 0.52902(14) 0.62716(12) 0.0267(5) Uani 1 1 d . .
C58 C 0.1527(2) 0.60773(14) 0.60940(12) 0.0262(5) Uani 1 1 d . .
C59 C 0.0668(2) 0.65734(15) 0.57751(12) 0.0273(5) Uani 1 1 d . .
C60 C -0.0824(3) 0.63608(16) 0.56348(13) 0.0323(5) Uani 1 1 d . .
C61 C 0.1152(2) 0.73767(14) 0.55297(13) 0.0312(5) Uani 1 1 d . .
H61A H 0.2176 0.7428 0.5593 0.037 Uiso 1 1 calc R U
H61B H 0.0781 0.7245 0.4973 0.037 Uiso 1 1 calc R U
C62 C 0.0723(3) 0.82647(18) 0.59706(14) 0.0345(6) Uani 1 1 d . .
C63 C 0.3059(2) 0.63047(14) 0.62736(13) 0.0272(5) Uani 1 1 d . .
C64 C 0.3868(2) 0.60473(16) 0.56957(13) 0.0331(6) Uani 1 1 d . .
H64 H 0.3437 0.5733 0.5176 0.040 Uiso 1 1 calc R U
C65 C 0.5293(3) 0.62455(16) 0.58721(14) 0.0368(6) Uani 1 1 d . .
H65 H 0.5839 0.6063 0.5476 0.044 Uiso 1 1 calc R U
C66 C 0.5921(3) 0.67117(16) 0.66291(15) 0.0372(6) Uani 1 1 d . .
H66 H 0.6898 0.6852 0.6753 0.045 Uiso 1 1 calc R U
C67 C 0.5124(3) 0.69721(16) 0.72044(14) 0.0377(6) Uani 1 1 d . .
H67 H 0.5558 0.7296 0.7722 0.045 Uiso 1 1 calc R U
C68 C 0.3703(2) 0.67653(15) 0.70339(13) 0.0330(6) Uani 1 1 d . .
H68 H 0.3166 0.6937 0.7435 0.040 Uiso 1 1 calc R U

loop_
_atom_site_aniso_label
_atom_site_aniso_U_11
_atom_site_aniso_U_22
_atom_site_aniso_U_33
_atom_site_aniso_U_23
_atom_site_aniso_U_13
_atom_site_aniso_U_12
O1 0.0270(9) 0.0398(9) 0.0308(8) 0.0171(7) 0.0091(7) 0.0044(7)
O2 0.0371(11) 0.0534(11) 0.0341(9) 0.0229(8) 0.0051(8) 0.0018(8)
O3 0.0406(11) 0.0313(9) 0.0407(10) 0.0128(8) 0.0087(8) 0.0002(8)
O4 0.0612(13) 0.0327(10) 0.0528(11) 0.0198(9) 0.0064(10) 0.0067(9)
O5 0.0260(9) 0.0399(9) 0.0390(9) 0.0185(8) 0.0108(8) 0.0061(7)
O6 0.0342(10) 0.0512(11) 0.0552(11) 0.0289(9) 0.0195(9) 0.0037(8)
O7 0.0245(9) 0.0403(10) 0.0427(9) 0.0187(8) 0.0068(8) 0.0019(7)
O8 0.0274(10) 0.0628(12) 0.0618(12) 0.0376(10) 0.0043(9) 0.0118(9)
N1 0.0410(15) 0.0668(18) 0.0715(17) 0.0256(15) 0.0085(13) 0.0131(13)
N2 0.0420(15) 0.0623(16) 0.0599(16) 0.0041(13) 0.0131(13) 0.0088(12)
N3 0.0527(17) 0.0416(15) 0.0760(18) 0.0125(13) -0.0053(14) 0.0032(13)
N4 0.0730(19) 0.0429(14) 0.0672(16) 0.0162(13) 0.0404(14) 0.0140(13)
C1 0.0271(13) 0.0314(13) 0.0260(11) 0.0085(10) 0.0068(10) 0.0061(10)
C2 0.0265(14) 0.0389(14) 0.0371(13) 0.0100(11) 0.0103(11) 0.0010(11)
C3 0.0244(14) 0.0461(16) 0.0427(15) 0.0105(13) 0.0031(12) 0.0047(11)
C4 0.0345(16) 0.0474(16) 0.0339(13) 0.0137(12) 0.0022(12) 0.0092(12)
C5 0.0306(14) 0.0353(14) 0.0296(12) 0.0089(11) 0.0068(11) 0.0070(11)
C6 0.0220(12) 0.0278(12) 0.0260(11) 0.0084(10) 0.0034(10) 0.0040(10)
C7 0.0246(12) 0.0238(12) 0.0276(11) 0.0071(10) 0.0074(10) 0.0027(9)
C8 0.0233(13) 0.0295(13) 0.0306(12) 0.0123(10) 0.0045(10) -0.0001(10)
C9 0.0292(14) 0.0329(13) 0.0282(12) 0.0084(11) 0.0063(11) 0.0004(11)
C10 0.0300(14) 0.0389(14) 0.0370(13) 0.0174(12) 0.0020(11) -0.0023(11)
C11 0.0231(14) 0.0533(18) 0.0405(15) 0.0190(14) 0.0014(12) -0.0013(13)
C12 0.0268(13) 0.0307(13) 0.0249(11) 0.0107(10) 0.0057(10) 0.0031(10)
C13 0.0347(14) 0.0299(13) 0.0304(12) 0.0093(10) 0.0102(11) 0.0054(10)
C14 0.0367(15) 0.0347(14) 0.0358(13) 0.0152(11) 0.0103(12) 0.0020(11)
C15 0.0283(14) 0.0457(15) 0.0292(12) 0.0150(11) 0.0088(11) -0.0030(11)
C16 0.0278(14) 0.0416(15) 0.0290(12) 0.0106(11) 0.0086(11) 0.0075(11)
C17 0.0279(13) 0.0301(13) 0.0315(12) 0.0128(10) 0.0034(10) 0.0020(10)
C18 0.0379(15) 0.0310(13) 0.0304(12) 0.0085(11) 0.0069(11) 0.0045(11)
C19 0.0371(16) 0.0440(16) 0.0461(15) 0.0109(13) 0.0087(13) -0.0025(13)
C20 0.0321(16) 0.0579(18) 0.0551(17) 0.0138(15) 0.0039(14) 0.0069(14)
C21 0.0437(18) 0.0437(16) 0.0549(17) 0.0163(14) 0.0009(15) 0.0126(13)
C22 0.0382(16) 0.0325(14) 0.0405(14) 0.0108(12) 0.0027(12) 0.0034(12)
C23 0.0334(14) 0.0264(12) 0.0273(12) 0.0061(10) 0.0044(11) 0.0026(10)
C24 0.0300(14) 0.0263(12) 0.0226(11) 0.0027(10) 0.0049(10) 0.0013(10)
C25 0.0345(15) 0.0281(13) 0.0273(12) 0.0058(10) 0.0024(11) 0.0047(11)
C26 0.0422(16) 0.0271(13) 0.0308(13) 0.0075(11) 0.0066(12) 0.0047(12)
C27 0.0399(16) 0.0315(14) 0.0400(14) 0.0101(12) 0.0036(12) 0.0079(11)
C28 0.0327(15) 0.0371(15) 0.0446(15) 0.0112(13) 0.0025(13) 0.0020(12)
C29 0.0296(14) 0.0275(12) 0.0300(12) 0.0093(10) 0.0068(11) 0.0032(10)
C30 0.0534(18) 0.0450(16) 0.0321(13) 0.0079(12) 0.0129(13) -0.0100(13)
C31 0.059(2) 0.0445(16) 0.0355(14) 0.0059(13) 0.0073(14) -0.0180(14)
C32 0.0422(17) 0.0451(16) 0.0391(14) 0.0215(13) 0.0065(13) -0.0015(13)
C33 0.062(2) 0.0532(17) 0.0334(14) 0.0138(13) 0.0148(14) -0.0053(15)
C34 0.061(2) 0.0445(16) 0.0293(13) 0.0074(12) 0.0044(13) -0.0126(14)
C35 0.0267(13) 0.0283(12) 0.0257(11) 0.0100(10) 0.0014(10) 0.0009(10)
C36 0.0336(15) 0.0370(14) 0.0320(13) 0.0088(11) 0.0021(11) 0.0074(11)
C37 0.0435(17) 0.0292(13) 0.0364(13) 0.0097(11) -0.0006(12) 0.0092(11)
C38 0.0413(16) 0.0299(13) 0.0392(14) 0.0153(11) 0.0031(12) 0.0027(11)
C39 0.0298(14) 0.0344(14) 0.0357(13) 0.0129(11) 0.0049(11) -0.0018(11)
C40 0.0214(12) 0.0302(13) 0.0232(11) 0.0079(10) 0.0000(10) -0.0003(10)
C41 0.0234(12) 0.0295(12) 0.0214(11) 0.0077(10) 0.0024(10) 0.0001(10)
C42 0.0231(13) 0.0311(13) 0.0263(11) 0.0105(10) 0.0029(10) 0.0026(10)
C43 0.0264(13) 0.0354(14) 0.0288(12) 0.0124(11) 0.0057(10) 0.0022(11)
C44 0.0276(14) 0.0338(14) 0.0362(13) 0.0158(11) 0.0010(11) -0.0001(11)
C45 0.0339(15) 0.0381(15) 0.0448(15) 0.0177(13) 0.0052(12) 0.0067(12)
C46 0.0254(13) 0.0257(12) 0.0296(12) 0.0098(10) 0.0054(10) 0.0004(10)
C47 0.0280(14) 0.0375(14) 0.0355(13) 0.0114(11) 0.0041(11) -0.0006(11)
C48 0.0374(16) 0.0361(14) 0.0367(13) 0.0098(11) 0.0160(12) 0.0014(11)
C49 0.0266(14) 0.0349(14) 0.0481(15) 0.0169(12) 0.0127(12) 0.0049(11)
C50 0.0213(13) 0.0404(14) 0.0436(14) 0.0193(12) 0.0044(11) 0.0010(11)
C51 0.0267(14) 0.0401(14) 0.0326(13) 0.0152(11) 0.0055(11) 0.0033(11)
C52 0.0326(14) 0.0316(13) 0.0279(12) 0.0093(10) 0.0075(11) 0.0045(11)
C53 0.0363(15) 0.0352(14) 0.0345(13) 0.0077(11) 0.0144(12) -0.0021(11)
C54 0.0530(18) 0.0318(14) 0.0377(14) 0.0127(11) 0.0207(13) 0.0020(12)
C55 0.0503(18) 0.0343(14) 0.0407(14) 0.0159(12) 0.0182(13) 0.0123(12)
C56 0.0366(15) 0.0294(13) 0.0333(12) 0.0096(11) 0.0119(11) 0.0080(11)
C57 0.0288(13) 0.0275(12) 0.0251(11) 0.0082(10) 0.0089(10) 0.0055(10)
C58 0.0268(13) 0.0257(12) 0.0253(11) 0.0049(10) 0.0082(10) 0.0053(10)
C59 0.0248(13) 0.0303(13) 0.0303(12) 0.0116(10) 0.0109(10) 0.0068(10)
C60 0.0290(14) 0.0375(14) 0.0333(13) 0.0151(11) 0.0065(11) 0.0039(11)
C61 0.0277(13) 0.0363(14) 0.0356(13) 0.0157(11) 0.0134(11) 0.0085(10)
C62 0.0356(15) 0.0393(15) 0.0354(13) 0.0191(12) 0.0118(12) 0.0037(12)
C63 0.0248(13) 0.0251(12) 0.0341(12) 0.0120(10) 0.0062(11) 0.0043(10)
C64 0.0299(14) 0.0370(14) 0.0335(13) 0.0123(11) 0.0067(11) 0.0044(11)
C65 0.0297(15) 0.0409(15) 0.0476(15) 0.0217(13) 0.0137(12) 0.0087(11)
C66 0.0232(14) 0.0325(14) 0.0594(17) 0.0217(13) 0.0029(13) 0.0030(11)
C67 0.0349(16) 0.0328(14) 0.0412(14) 0.0098(12) -0.0021(12) 0.0045(11)
C68 0.0310(14) 0.0327(13) 0.0340(13) 0.0091(11) 0.0046(11) 0.0057(11)

loop_
_atom_type_symbol
_atom_type_description
_atom_type_scat_dispersion_real
_atom_type_scat_dispersion_imag
_atom_type_scat_source
C C 0.0033 0.0016 'International Tables Vol C Tables 4.2.6.8 and 6.1.1.4'
H H 0.0000 0.0000 'International Tables Vol C Tables 4.2.6.8 and 6.1.1.4'
N N 0.0061 0.0033 'International Tables Vol C Tables 4.2.6.8 and 6.1.1.4'
O O 0.0106 0.0060 'International Tables Vol C Tables 4.2.6.8 and 6.1.1.4'

loop_
_geom_angle_atom_site_label_1
_geom_angle_atom_site_label_2
_geom_angle_atom_site_label_3
_geom_angle
C9 O1 C1 121.58(17)
C26 O3 C18 121.34(18)
C43 O5 C35 121.71(18)
C60 O7 C52 121.00(18)
O1 C1 C2 115.98(19)
O1 C1 C6 121.4(2)
C2 C1 C6 122.7(2)
C3 C2 C1 118.4(2)
C3 C2 H2 120.8
C1 C2 H2 120.8
C2 C3 C4 120.7(2)
C2 C3 H3 119.6
C4 C3 H3 119.6
C3 C4 C5 120.3(2)
C3 C4 H4 119.9
C5 C4 H4 119.9
C4 C5 C6 120.6(2)
C4 C5 H5 119.7
C6 C5 H5 119.7
C1 C6 C5 117.2(2)
C1 C6 C7 118.4(2)
C5 C6 C7 124.3(2)
C8 C7 C6 118.96(19)
C8 C7 C12 121.5(2)
C6 C7 C12 119.30(19)
C7 C8 C9 121.6(2)
C7 C8 C10 124.3(2)
C9 C8 C10 114.15(19)
O2 C9 O1 117.2(2)
O2 C9 C8 125.0(2)
O1 C9 C8 117.8(2)
C11 C10 C8 113.13(19)
C11 C10 H10A 109.0
C8 C10 H10A 109.0
C11 C10 H10B 109.0
C8 C10 H10B 109.0
H10A C10 H10B 107.8
N1 C11 C10 178.6(3)
C13 C12 C17 119.1(2)
C13 C12 C7 122.4(2)
C17 C12 C7 118.43(19)
C12 C13 C14 120.1(2)
C12 C13 H13 120.0
C14 C13 H13 120.0
C15 C14 C13 120.7(2)
C15 C14 H14 119.7
C13 C14 H14 119.7
C16 C15 C14 119.3(2)
C16 C15 H15 120.3
C14 C15 H15 120.3
C15 C16 C17 120.4(2)
C15 C16 H16 119.8
C17 C16 H16 119.8
C16 C17 C12 120.3(2)
C16 C17 H17 119.9
C12 C17 H17 119.9
C19 C18 O3 115.7(2)
C19 C18 C23 122.7(2)
O3 C18 C23 121.5(2)
C18 C19 C20 118.7(2)
C18 C19 H19 120.6
C20 C19 H19 120.6
C19 C20 C21 120.4(3)
C19 C20 H20 119.8
C21 C20 H20 119.8
C22 C21 C20 120.2(3)
C22 C21 H21 119.9
C20 C21 H21 119.9
C21 C22 C23 120.8(2)
C21 C22 H22 119.6
C23 C22 H22 119.6
C18 C23 C22 117.3(2)
C18 C23 C24 118.5(2)
C22 C23 C24 124.2(2)
C25 C24 C23 119.0(2)
C25 C24 C29 120.8(2)
C23 C24 C29 120.1(2)
C24 C25 C26 121.9(2)
C24 C25 C27 123.4(2)
C26 C25 C27 114.7(2)
O4 C26 O3 116.8(2)
O4 C26 C25 125.5(2)
O3 C26 C25 117.6(2)
C28 C27 C25 113.1(2)
C28 C27 H27A 109.0
C25 C27 H27A 109.0
C28 C27 H27B 109.0
C25 C27 H27B 109.0
H27A C27 H27B 107.8
N2 C28 C27 178.2(3)
C34 C29 C30 118.2(2)
C34 C29 C24 121.9(2)
C30 C29 C24 119.9(2)
C29 C30 C31 120.9(2)
C29 C30 H30 119.6
C31 C30 H30 119.6
C32 C31 C30 120.3(2)
C32 C31 H31 119.9
C30 C31 H31 119.9
C31 C32 C33 119.1(2)
C31 C32 H32 120.5
C33 C32 H32 120.5
C32 C33 C34 121.0(2)
C32 C33 H33 119.5
C34 C33 H33 119.5
C29 C34 C33 120.6(2)
C29 C34 H34 119.7
C33 C34 H34 119.7
C36 C35 O5 116.4(2)
C36 C35 C40 122.8(2)
O5 C35 C40 120.8(2)
C37 C36 C35 118.8(2)
C37 C36 H36 120.6
C35 C36 H36 120.6
C36 C37 C38 120.1(2)
C36 C37 H37 120.0
C38 C37 H37 120.0
C39 C38 C37 120.5(2)
C39 C38 H38 119.7
C37 C38 H38 119.7
C38 C39 C40 120.7(2)
C38 C39 H39 119.7
C40 C39 H39 119.7
C35 C40 C39 117.1(2)
C35 C40 C41 118.86(19)
C39 C40 C41 124.0(2)
C42 C41 C40 119.1(2)
C42 C41 C46 122.3(2)
C40 C41 C46 118.54(18)
C41 C42 C43 121.3(2)
C41 C42 C44 124.6(2)
C43 C42 C44 114.17(18)
O6 C43 O5 116.9(2)
O6 C43 C42 125.0(2)
O5 C43 C42 118.08(19)
C45 C44 C42 112.41(19)
C45 C44 H44A 109.1
C42 C44 H44A 109.1
C45 C44 H44B 109.1
C42 C44 H44B 109.1
H44A C44 H44B 107.9
N3 C45 C44 179.1(3)
C51 C46 C47 118.8(2)
C51 C46 C41 122.0(2)
C47 C46 C41 119.2(2)
C48 C47 C46 120.5(2)
C48 C47 H47 119.8
C46 C47 H47 119.8
C49 C48 C47 120.1(2)
C49 C48 H48 119.9
C47 C48 H48 119.9
C48 C49 C50 119.4(2)
C48 C49 H49 120.3
C50 C49 H49 120.3
C51 C50 C49 120.8(2)
C51 C50 H50 119.6
C49 C50 H50 119.6
C50 C51 C46 120.4(2)
C50 C51 H51 119.8
C46 C51 H51 119.8
O7 C52 C57 121.5(2)
O7 C52 C53 116.0(2)
C57 C52 C53 122.5(2)
C54 C53 C52 117.8(2)
C54 C53 H53 121.1
C52 C53 H53 121.1
C53 C54 C55 121.4(2)
C53 C54 H54 119.3
C55 C54 H54 119.3
C56 C55 C54 119.7(2)
C56 C55 H55 120.2
C54 C55 H55 120.2
C55 C56 C57 120.8(2)
C55 C56 H56 119.6
C57 C56 H56 119.6
C52 C57 C56 117.7(2)
C52 C57 C58 118.8(2)
C56 C57 C58 123.5(2)
C59 C58 C57 119.1(2)
C59 C58 C63 122.5(2)
C57 C58 C63 118.4(2)
C58 C59 C60 121.4(2)
C58 C59 C61 124.1(2)
C60 C59 C61 114.5(2)
O8 C60 O7 116.8(2)
O8 C60 C59 125.0(2)
O7 C60 C59 118.2(2)
C62 C61 C59 113.39(19)
C62 C61 H61A 108.9
C59 C61 H61A 108.9
C62 C61 H61B 108.9
C59 C61 H61B 108.9
H61A C61 H61B 107.7
N4 C62 C61 178.1(3)
C68 C63 C64 119.2(2)
C68 C63 C58 119.7(2)
C64 C63 C58 121.2(2)
C65 C64 C63 120.7(2)
C65 C64 H64 119.7
C63 C64 H64 119.7
C64 C65 C66 119.7(2)
C64 C65 H65 120.2
C66 C65 H65 120.2
C67 C66 C65 120.0(2)
C67 C66 H66 120.0
C65 C66 H66 120.0
C68 C67 C66 120.6(2)
C68 C67 H67 119.7
C66 C67 H67 119.7
C67 C68 C63 119.9(2)
C67 C68 H68 120.0
C63 C68 H68 120.0

loop_
_geom_bond_atom_site_label_1
_geom_bond_atom_site_label_2
_geom_bond_distance
O1 C9 1.371(3)
O1 C1 1.375(2)
O2 C9 1.211(3)
O3 C26 1.377(3)
O3 C18 1.384(3)
O4 C26 1.209(3)
O5 C43 1.370(3)
O5 C35 1.384(2)
O6 C43 1.214(2)
O7 C60 1.379(3)
O7 C52 1.381(3)
O8 C60 1.208(3)
N1 C11 1.147(3)
N2 C28 1.136(3)
N3 C45 1.140(3)
N4 C62 1.138(3)
C1 C2 1.389(3)
C1 C6 1.396(3)
C2 C3 1.377(3)
C2 H2 0.9500
C3 C4 1.384(3)
C3 H3 0.9500
C4 C5 1.386(3)
C4 H4 0.9500
C5 C6 1.401(3)
C5 H5 0.9500
C6 C7 1.452(3)
C7 C8 1.354(3)
C7 C12 1.495(3)
C8 C9 1.460(3)
C8 C10 1.500(3)
C10 C11 1.473(4)
C10 H10A 0.9900
C10 H10B 0.9900
C12 C13 1.389(3)
C12 C17 1.393(3)
C13 C14 1.391(3)
C13 H13 0.9500
C14 C15 1.384(3)
C14 H14 0.9500
C15 C16 1.383(3)
C15 H15 0.9500
C16 C17 1.390(3)
C16 H16 0.9500
C17 H17 0.9500
C18 C19 1.375(3)
C18 C23 1.392(3)
C19 C20 1.381(4)
C19 H19 0.9500
C20 C21 1.393(3)
C20 H20 0.9500
C21 C22 1.372(4)
C21 H21 0.9500
C22 C23 1.406(3)
C22 H22 0.9500
C23 C24 1.454(3)
C24 C25 1.352(3)
C24 C29 1.495(3)
C25 C26 1.456(3)
C25 C27 1.509(3)
C27 C28 1.463(4)
C27 H27A 0.9900
C27 H27B 0.9900
C29 C34 1.379(3)
C29 C30 1.388(3)
C30 C31 1.390(3)
C30 H30 0.9500
C31 C32 1.368(3)
C31 H31 0.9500
C32 C33 1.375(3)
C32 H32 0.9500
C33 C34 1.383(3)
C33 H33 0.9500
C34 H34 0.9500
C35 C36 1.380(3)
C35 C40 1.392(3)
C36 C37 1.378(3)
C36 H36 0.9500
C37 C38 1.395(4)
C37 H37 0.9500
C38 C39 1.372(3)
C38 H38 0.9500
C39 C40 1.407(3)
C39 H39 0.9500
C40 C41 1.450(3)
C41 C42 1.356(3)
C41 C46 1.493(3)
C42 C43 1.453(3)
C42 C44 1.510(3)
C44 C45 1.459(3)
C44 H44A 0.9900
C44 H44B 0.9900
C46 C51 1.387(3)
C46 C47 1.399(3)
C47 C48 1.386(3)
C47 H47 0.9500
C48 C49 1.384(3)
C48 H48 0.9500
C49 C50 1.384(3)
C49 H49 0.9500
C50 C51 1.380(3)
C50 H50 0.9500
C51 H51 0.9500
C52 C57 1.384(3)
C52 C53 1.392(3)
C53 C54 1.375(3)
C53 H53 0.9500
C54 C55 1.385(3)
C54 H54 0.9500
C55 C56 1.377(3)
C55 H55 0.9500
C56 C57 1.399(3)
C56 H56 0.9500
C57 C58 1.455(3)
C58 C59 1.349(3)
C58 C63 1.490(3)
C59 C60 1.452(3)
C59 C61 1.514(3)
C61 C62 1.464(3)
C61 H61A 0.9900
C61 H61B 0.9900
C63 C68 1.393(3)
C63 C64 1.394(3)
C64 C65 1.384(3)
C64 H64 0.9500
C65 C66 1.385(3)
C65 H65 0.9500
C66 C67 1.382(3)
C66 H66 0.9500
C67 C68 1.381(3)
C67 H67 0.9500
C68 H68 0.9500

loop_
_geom_hbond_atom_site_label_D
_geom_hbond_atom_site_label_H
_geom_hbond_atom_site_label_A
_geom_hbond_distance_DH
_geom_hbond_distance_HA
_geom_hbond_distance_DA
_geom_hbond_angle_DHA
C61 H61A O6 0.99 2.55 3.159(3) 119.9
C27 H27A N3 0.99 2.70 3.265(4) 116.8

loop_
_geom_torsion_atom_site_label_1
_geom_torsion_atom_site_label_2
_geom_torsion_atom_site_label_3
_geom_torsion_atom_site_label_4
_geom_torsion
C9 O1 C1 C2 176.2(2)
C9 O1 C1 C6 -3.7(3)
O1 C1 C2 C3 177.5(2)
C6 C1 C2 C3 -2.6(3)
C1 C2 C3 C4 -1.1(4)
C2 C3 C4 C5 3.6(4)
C3 C4 C5 C6 -2.5(4)
O1 C1 C6 C5 -176.41(19)
C2 C1 C6 C5 3.7(3)
O1 C1 C6 C7 6.7(3)
C2 C1 C6 C7 -173.2(2)
C4 C5 C6 C1 -1.1(3)
C4 C5 C6 C7 175.6(2)
C1 C6 C7 C8 -4.9(3)
C5 C6 C7 C8 178.5(2)
C1 C6 C7 C12 170.09(19)
C5 C6 C7 C12 -6.5(3)
C6 C7 C8 C9 0.2(3)
C12 C7 C8 C9 -174.63(19)
C6 C7 C8 C10 -179.5(2)
C12 C7 C8 C10 5.7(3)
C1 O1 C9 O2 178.5(2)
C1 O1 C9 C8 -1.1(3)
C7 C8 C9 O2 -176.8(2)
C10 C8 C9 O2 2.9(3)
C7 C8 C9 O1 2.8(3)
C10 C8 C9 O1 -177.50(19)
C7 C8 C10 C11 -106.4(3)
C9 C8 C10 C11 73.9(3)
C8 C7 C12 C13 -113.5(3)
C6 C7 C12 C13 71.6(3)
C8 C7 C12 C17 66.2(3)
C6 C7 C12 C17 -108.6(2)
C17 C12 C13 C14 -1.1(3)
C7 C12 C13 C14 178.6(2)
C12 C13 C14 C15 1.6(4)
C13 C14 C15 C16 -0.2(4)
C14 C15 C16 C17 -1.5(3)
C15 C16 C17 C12 1.9(3)
C13 C12 C17 C16 -0.6(3)
C7 C12 C17 C16 179.7(2)
C26 O3 C18 C19 -178.4(2)
C26 O3 C18 C23 0.4(3)
O3 C18 C19 C20 178.5(2)
C23 C18 C19 C20 -0.3(4)
C18 C19 C20 C21 0.2(4)
C19 C20 C21 C22 0.3(4)
C20 C21 C22 C23 -0.7(4)
C19 C18 C23 C22 -0.1(3)
O3 C18 C23 C22 -178.83(19)
C19 C18 C23 C24 178.9(2)
O3 C18 C23 C24 0.2(3)
C21 C22 C23 C18 0.6(3)
C21 C22 C23 C24 -178.4(2)
C18 C23 C24 C25 0.4(3)
C22 C23 C24 C25 179.3(2)
C18 C23 C24 C29 -177.1(2)
C22 C23 C24 C29 1.8(3)
C23 C24 C25 C26 -1.5(3)
C29 C24 C25 C26 175.93(19)
C23 C24 C25 C27 -179.5(2)
C29 C24 C25 C27 -2.0(3)
C18 O3 C26 O4 177.4(2)
C18 O3 C26 C25 -1.5(3)
C24 C25 C26 O4 -176.7(2)
C27 C25 C26 O4 1.4(3)
C24 C25 C26 O3 2.1(3)
C27 C25 C26 O3 -179.78(19)
C24 C25 C27 C28 -100.2(3)
C26 C25 C27 C28 81.7(3)
C25 C24 C29 C34 103.3(3)
C23 C24 C29 C34 -79.2(3)
C25 C24 C29 C30 -74.2(3)
C23 C24 C29 C30 103.3(3)
C34 C29 C30 C31 0.0(4)
C24 C29 C30 C31 177.5(3)
C29 C30 C31 C32 -0.6(4)
C30 C31 C32 C33 0.4(4)
C31 C32 C33 C34 0.4(4)
C30 C29 C34 C33 0.8(4)
C24 C29 C34 C33 -176.7(2)
C32 C33 C34 C29 -1.0(5)
C43 O5 C35 C36 -179.02(19)
C43 O5 C35 C40 2.0(3)
O5 C35 C36 C37 178.59(19)
C40 C35 C36 C37 -2.5(3)
C35 C36 C37 C38 0.6(3)
C36 C37 C38 C39 1.2(4)
C37 C38 C39 C40 -1.3(4)
C36 C35 C40 C39 2.3(3)
O5 C35 C40 C39 -178.75(18)
C36 C35 C40 C41 -178.9(2)
O5 C35 C40 C41 0.1(3)
C38 C39 C40 C35 -0.4(3)
C38 C39 C40 C41 -179.2(2)
C35 C40 C41 C42 -2.7(3)
C39 C40 C41 C42 176.1(2)
C35 C40 C41 C46 176.29(19)
C39 C40 C41 C46 -5.0(3)
C40 C41 C42 C43 3.2(3)
C46 C41 C42 C43 -175.7(2)
C40 C41 C42 C44 -177.63(19)
C46 C41 C42 C44 3.5(3)
C35 O5 C43 O6 -179.01(19)
C35 O5 C43 C42 -1.4(3)
C41 C42 C43 O6 176.1(2)
C44 C42 C43 O6 -3.1(3)
C41 C42 C43 O5 -1.3(3)
C44 C42 C43 O5 179.53(18)
C41 C42 C44 C45 -117.2(2)
C43 C42 C44 C45 62.0(3)
C42 C41 C46 C51 -70.3(3)
C40 C41 C46 C51 110.8(2)
C42 C41 C46 C47 110.5(2)
C40 C41 C46 C47 -68.4(3)
C51 C46 C47 C48 0.5(3)
C41 C46 C47 C48 179.7(2)
C46 C47 C48 C49 -1.0(3)
C47 C48 C49 C50 0.9(3)
C48 C49 C50 C51 -0.4(3)
C49 C50 C51 C46 -0.1(4)
C47 C46 C51 C50 0.1(3)
C41 C46 C51 C50 -179.1(2)
C60 O7 C52 C57 0.7(3)
C60 O7 C52 C53 -177.79(19)
O7 C52 C53 C54 178.39(19)
C57 C52 C53 C54 -0.1(3)
C52 C53 C54 C55 0.4(3)
C53 C54 C55 C56 -0.2(4)
C54 C55 C56 C57 -0.4(3)
O7 C52 C57 C56 -178.88(19)
C53 C52 C57 C56 -0.5(3)
O7 C52 C57 C58 0.1(3)
C53 C52 C57 C58 178.5(2)
C55 C56 C57 C52 0.7(3)
C55 C56 C57 C58 -178.2(2)
C52 C57 C58 C59 -1.7(3)
C56 C57 C58 C59 177.2(2)
C52 C57 C58 C63 178.2(2)
C56 C57 C58 C63 -2.8(3)
C57 C58 C59 C60 2.5(3)
C63 C58 C59 C60 -177.5(2)
C57 C58 C59 C61 -176.99(19)
C63 C58 C59 C61 3.1(3)
C52 O7 C60 O8 179.9(2)
C52 O7 C60 C59 0.0(3)
C58 C59 C60 O8 178.5(2)
C61 C59 C60 O8 -2.0(3)
C58 C59 C60 O7 -1.6(3)
C61 C59 C60 O7 177.86(18)
C58 C59 C61 C62 -115.8(3)
C60 C59 C61 C62 64.7(3)
C59 C58 C63 C68 102.3(3)
C57 C58 C63 C68 -77.6(3)
C59 C58 C63 C64 -79.1(3)
C57 C58 C63 C64 101.0(2)
C68 C63 C64 C65 0.0(3)
C58 C63 C64 C65 -178.7(2)
C63 C64 C65 C66 -0.6(4)
C64 C65 C66 C67 0.3(3)
C65 C66 C67 C68 0.5(4)
C66 C67 C68 C63 -1.2(4)
C64 C63 C68 C67 0.9(3)
C58 C63 C68 C67 179.6(2)
